data_2239424
loop_
_publ_author_name
'Boulebd, Houssem'
'Bouraiou, Abdelmalek'
'Bouacida, Sofiane'
'Merazig, Hocine'
'Belfaitah, Ali'

_publ_section_title
;
 3-Anilino-5,5-dimethylcyclohex-2-enone
;
_journal_coeditor_code BQ2392
_journal_issue 3
_journal_name_full 'Acta Crystallographica Section E'
_journal_page_first o233
_journal_page_last o234
_journal_paper_doi 10.1107/S160053681400186X
_journal_volume 70
_journal_year 2014
_chemical_formula_iupac 'C14 H17 N O'
_chemical_formula_moiety 'C14 H17 N O'
_chemical_formula_sum 'C14 H17 N O'
_chemical_formula_weight 215.29
_chemical_name_systematic
;
3-Anilino-5,5-dimethylcyclohex-2-enone
;
_space_group_IT_number 14
_symmetry_cell_setting monoclinic
_symmetry_space_group_name_Hall '-P 2ybc'
_symmetry_space_group_name_H-M 'P 1 21/c 1'
_atom_sites_solution_hydrogens geom
_atom_sites_solution_primary direct
_atom_sites_solution_secondary difmap
_audit_conform_dict_name cif_core.dic
_audit_conform_dict_version 2.3
_audit_creation_method 'WinGX routine CIF_UPDATE'
_cell_angle_alpha 90
_cell_angle_beta 104.062(7)
_cell_angle_gamma 90
_cell_formula_units_Z 4
_cell_length_a 10.1766(19)
_cell_length_b 13.159(2)
_cell_length_c 9.2877(17)
_cell_measurement_reflns_used 4703
_cell_measurement_temperature 150(2)
_cell_measurement_theta_max 34.27
_cell_measurement_theta_min 2.58
_cell_volume 1206.5(4)
_computing_cell_refinement 'SAINT (Bruker, 2001)'
_computing_data_collection 'APEX2 (Bruker, 2001)'
_computing_data_reduction 'SAINT (Bruker, 2001)'
_computing_molecular_graphics 'ORTEP-3 for Windows (Farrugia, 2012) and DIAMOND (Brandenburg & Berndt, 2001)'
_computing_publication_material
;
WinGX (Farrugia, 2012) and <i>CRYSCAL</i> (T. Roisnel, local program)
;
_computing_structure_refinement 'SHELXL97 (Sheldrick, 2008)'
_computing_structure_solution 'SIR2002 (Burla <i>et al.</i>, 2005)'
_diffrn_ambient_temperature 150(2)
_diffrn_measured_fraction_theta_full 0.994
_diffrn_measured_fraction_theta_max 0.994
_diffrn_measurement_device_type 'Bruker APEXII'
_diffrn_measurement_method 'CCD rotation images, thin slices'
_diffrn_radiation_monochromator graphite
_diffrn_radiation_type MoK\a
_diffrn_radiation_wavelength 0.71073
_diffrn_reflns_av_R_equivalents 0.0298
_diffrn_reflns_limit_h_max 14
_diffrn_reflns_limit_h_min -16
_diffrn_reflns_limit_k_max 20
_diffrn_reflns_limit_k_min -13
_diffrn_reflns_limit_l_max 14
_diffrn_reflns_limit_l_min -12
_diffrn_reflns_number 12403
_diffrn_reflns_theta_full 34.32
_diffrn_reflns_theta_max 34.32
_diffrn_reflns_theta_min 2.58
_exptl_absorpt_coefficient_mu 0.074
_exptl_absorpt_correction_T_max 0.7468
_exptl_absorpt_correction_T_min 0.6674
_exptl_absorpt_correction_type multi-scan
_exptl_absorpt_process_details '(SADABS; Sheldrick, 2002)'
_exptl_crystal_colour Colorless
_exptl_crystal_density_diffrn 1.185
_exptl_crystal_density_method 'not measured'
_exptl_crystal_description Prism
_exptl_crystal_F_000 464
_exptl_crystal_size_max 0.15
_exptl_crystal_size_mid 0.12
_exptl_crystal_size_min 0.09
_refine_diff_density_max 0.453
_refine_diff_density_min -0.199
_refine_ls_extinction_method none
_refine_ls_goodness_of_fit_ref 1.042
_refine_ls_hydrogen_treatment constr
_refine_ls_matrix_type full
_refine_ls_number_parameters 147
_refine_ls_number_reflns 5021
_refine_ls_number_restraints 0
_refine_ls_restrained_S_all 1.042
_refine_ls_R_factor_all 0.063
_refine_ls_R_factor_gt 0.0466
_refine_ls_shift/su_max 0
_refine_ls_shift/su_mean 0
_refine_ls_structure_factor_coef Fsqd
_refine_ls_weighting_details 'calc w=1/[\s^2^(Fo^2^)+(0.0725P)^2^+0.1791P] where P=(Fo^2^+2Fc^2^)/3'
_refine_ls_weighting_scheme calc
_refine_ls_wR_factor_gt 0.1265
_refine_ls_wR_factor_ref 0.1384
_reflns_number_gt 3873
_reflns_number_total 5021
_reflns_threshold_expression I>2sigma(I)
_cod_data_source_file bq2392sup1.cif
_cod_data_source_block I
_cod_original_sg_symbol_H-M 'P 21/c'
_cod_database_code 2239424
_cod_database_fobs_code 2239424

loop_
_space_group_symop_operation_xyz
'x, y, z'
'-x, y+1/2, -z+1/2'
'-x, -y, -z'
'x, -y-1/2, z-1/2'

loop_
_atom_site_type_symbol
_atom_site_label
_atom_site_fract_x
_atom_site_fract_y
_atom_site_fract_z
_atom_site_U_iso_or_equiv
_atom_site_adp_type
_atom_site_calc_flag
_atom_site_refinement_flags
_atom_site_occupancy
_atom_site_symmetry_multiplicity
C C1 0.64385(8) 0.73838(6) 0.82567(9) 0.01988(15) Uani d . 1 1
C C2 0.53143(8) 0.78529(6) 0.72449(9) 0.01973(15) Uani d . 1 1
H H2 0.4742 0.7455 0.6531 0.024 Uiso calc R 1 1
C C3 0.50602(8) 0.88768(6) 0.73022(9) 0.01767(14) Uani d . 1 1
C C4 0.59803(8) 0.95491(6) 0.84239(10) 0.02194(16) Uani d . 1 1
H H4A 0.5593 0.963 0.9274 0.026 Uiso calc R 1 1
H H4B 0.6012 1.0216 0.7987 0.026 Uiso calc R 1 1
C C5 0.74309(8) 0.91494(6) 0.89647(9) 0.01943(15) Uani d . 1 1
C C6 0.73478(9) 0.80376(6) 0.94261(9) 0.02232(16) Uani d . 1 1
H H6A 0.8253 0.775 0.9661 0.027 Uiso calc R 1 1
H H6B 0.7019 0.8017 1.0322 0.027 Uiso calc R 1 1
C C7 0.81684(10) 0.97776(8) 1.03068(11) 0.0320(2) Uani d . 1 1
H H7A 0.7703 0.9715 1.1086 0.048 Uiso calc R 1 1
H H7B 0.8185 1.0478 1.0024 0.048 Uiso calc R 1 1
H H7C 0.908 0.9533 1.0652 0.048 Uiso calc R 1 1
C C8 0.81959(9) 0.92285(7) 0.77337(10) 0.02490(17) Uani d . 1 1
H H8A 0.8268 0.9929 0.7477 0.037 Uiso calc R 1 1
H H8B 0.7712 0.886 0.6876 0.037 Uiso calc R 1 1
H H8C 0.9086 0.8945 0.8079 0.037 Uiso calc R 1 1
C C10 0.29024(8) 0.89121(6) 0.53767(9) 0.01887(15) Uani d . 1 1
C C11 0.15721(8) 0.90959(7) 0.54586(10) 0.02316(16) Uani d . 1 1
H H11 0.1403 0.95 0.6215 0.028 Uiso calc R 1 1
C C12 0.04984(9) 0.86746(7) 0.44081(12) 0.0306(2) Uani d . 1 1
H H12 -0.0388 0.88 0.4461 0.037 Uiso calc R 1 1
C C13 0.07470(11) 0.80686(7) 0.32830(13) 0.0351(2) Uani d . 1 1
H H13 0.003 0.7781 0.2587 0.042 Uiso calc R 1 1
C C14 0.20729(11) 0.78931(8) 0.31997(12) 0.0343(2) Uani d . 1 1
H H14 0.2239 0.7488 0.2443 0.041 Uiso calc R 1 1
C C15 0.31524(9) 0.83168(7) 0.42365(10) 0.02586(18) Uani d . 1 1
H H15 0.4037 0.8203 0.4168 0.031 Uiso calc R 1 1
N N1 0.39813(7) 0.93664(5) 0.64459(8) 0.02126(14) Uani d . 1 1
H H1 0.3945 1.0014 0.6559 0.026 Uiso calc R 1 1
O O1 0.66676(7) 0.64544(5) 0.82303(9) 0.03086(17) Uani d . 1 1

loop_
_atom_site_aniso_label
_atom_site_aniso_U_11
_atom_site_aniso_U_22
_atom_site_aniso_U_33
_atom_site_aniso_U_12
_atom_site_aniso_U_13
_atom_site_aniso_U_23
C1 0.0190(3) 0.0142(3) 0.0280(4) -0.0002(2) 0.0086(3) 0.0044(3)
C2 0.0182(3) 0.0134(3) 0.0268(4) -0.0001(2) 0.0040(3) -0.0003(3)
C3 0.0170(3) 0.0144(3) 0.0217(3) 0.0010(2) 0.0048(3) -0.0012(2)
C4 0.0214(3) 0.0170(3) 0.0261(4) 0.0017(3) 0.0032(3) -0.0060(3)
C5 0.0198(3) 0.0172(3) 0.0202(3) -0.0011(3) 0.0027(3) -0.0009(3)
C6 0.0225(3) 0.0210(4) 0.0226(3) 0.0010(3) 0.0036(3) 0.0053(3)
C7 0.0320(4) 0.0310(5) 0.0280(4) -0.0039(4) -0.0024(4) -0.0070(4)
C8 0.0245(4) 0.0214(4) 0.0300(4) -0.0041(3) 0.0092(3) 0.0014(3)
C10 0.0191(3) 0.0144(3) 0.0221(3) 0.0013(2) 0.0031(3) 0.0013(2)
C11 0.0212(3) 0.0206(3) 0.0278(4) 0.0043(3) 0.0061(3) 0.0046(3)
C12 0.0201(4) 0.0254(4) 0.0437(5) -0.0011(3) 0.0025(3) 0.0103(4)
C13 0.0317(5) 0.0228(4) 0.0420(5) -0.0068(3) -0.0080(4) 0.0015(4)
C14 0.0397(5) 0.0256(4) 0.0328(5) 0.0008(4) -0.0004(4) -0.0097(4)
C15 0.0254(4) 0.0237(4) 0.0278(4) 0.0026(3) 0.0052(3) -0.0053(3)
N1 0.0210(3) 0.0135(3) 0.0266(3) 0.0034(2) 0.0007(3) -0.0026(2)
O1 0.0290(3) 0.0135(3) 0.0487(4) 0.0018(2) 0.0067(3) 0.0065(3)

loop_
_atom_type_symbol
_atom_type_description
_atom_type_scat_dispersion_real
_atom_type_scat_dispersion_imag
_atom_type_scat_source
C C 0.0033 0.0016 'International Tables Vol C Tables 4.2.6.8 and 6.1.1.4'
H H 0 0 'International Tables Vol C Tables 4.2.6.8 and 6.1.1.4'
N N 0.0061 0.0033 'International Tables Vol C Tables 4.2.6.8 and 6.1.1.4'
O O 0.0106 0.006 'International Tables Vol C Tables 4.2.6.8 and 6.1.1.4'

loop_
_geom_angle_atom_site_label_1
_geom_angle_atom_site_label_2
_geom_angle_atom_site_label_3
_geom_angle
O1 C1 C2 122.25(8)
O1 C1 C6 119.18(7)
C2 C1 C6 118.54(7)
C3 C2 C1 121.65(7)
C3 C2 H2 119.2
C1 C2 H2 119.2
N1 C3 C2 125.26(7)
N1 C3 C4 113.97(7)
C2 C3 C4 120.72(7)
C3 C4 C5 114.36(7)
C3 C4 H4A 108.7
C5 C4 H4A 108.7
C3 C4 H4B 108.7
C5 C4 H4B 108.7
H4A C4 H4B 107.6
C7 C5 C4 108.91(7)
C7 C5 C6 109.70(7)
C4 C5 C6 107.77(7)
C7 C5 C8 109.43(7)
C4 C5 C8 110.80(7)
C6 C5 C8 110.20(7)
C1 C6 C5 114.07(7)
C1 C6 H6A 108.7
C5 C6 H6A 108.7
C1 C6 H6B 108.7
C5 C6 H6B 108.7
H6A C6 H6B 107.6
C5 C7 H7A 109.5
C5 C7 H7B 109.5
H7A C7 H7B 109.5
C5 C7 H7C 109.5
H7A C7 H7C 109.5
H7B C7 H7C 109.5
C5 C8 H8A 109.5
C5 C8 H8B 109.5
H8A C8 H8B 109.5
C5 C8 H8C 109.5
H8A C8 H8C 109.5
H8B C8 H8C 109.5
C15 C10 C11 119.93(8)
C15 C10 N1 121.09(7)
C11 C10 N1 118.95(8)
C12 C11 C10 119.99(9)
C12 C11 H11 120
C10 C11 H11 120
C13 C12 C11 120.13(9)
C13 C12 H12 119.9
C11 C12 H12 119.9
C12 C13 C14 119.69(9)
C12 C13 H13 120.2
C14 C13 H13 120.2
C13 C14 C15 120.64(10)
C13 C14 H14 119.7
C15 C14 H14 119.7
C10 C15 C14 119.61(9)
C10 C15 H15 120.2
C14 C15 H15 120.2
C3 N1 C10 126.13(7)
C3 N1 H1 116.9
C10 N1 H1 116.9

loop_
_geom_bond_atom_site_label_1
_geom_bond_atom_site_label_2
_geom_bond_distance
C1 O1 1.2463(10)
C1 C2 1.4320(11)
C1 C6 1.5126(12)
C2 C3 1.3754(11)
C2 H2 0.93
C3 N1 1.3523(10)
C3 C4 1.5069(11)
C4 C5 1.5323(12)
C4 H4A 0.97
C4 H4B 0.97
C5 C7 1.5316(12)
C5 C6 1.5326(12)
C5 C8 1.5351(12)
C6 H6A 0.97
C6 H6B 0.97
C7 H7A 0.96
C7 H7B 0.96
C7 H7C 0.96
C8 H8A 0.96
C8 H8B 0.96
C8 H8C 0.96
C10 C15 1.3895(12)
C10 C11 1.3954(12)
C10 N1 1.4209(10)
C11 C12 1.3911(13)
C11 H11 0.93
C12 C13 1.3857(16)
C12 H12 0.93
C13 C14 1.3895(16)
C13 H13 0.93
C14 C15 1.3896(13)
C14 H14 0.93
C15 H15 0.93
N1 H1 0.86

loop_
_geom_hbond_atom_site_label_D
_geom_hbond_atom_site_label_H
_geom_hbond_atom_site_label_A
_geom_hbond_site_symmetry_A
_geom_hbond_distance_DH
_geom_hbond_distance_HA
_geom_hbond_distance_DA
_geom_hbond_angle_DHA
_geom_hbond_publ_flag
N1 H1 O1 2_656 0.8600 2.0200 2.8587(11) 165.00 yes
C8 H8A Cg1 3_676 0.96 2.61 3.5547(12) 157 yes

loop_
_geom_torsion_atom_site_label_1
_geom_torsion_atom_site_label_2
_geom_torsion_atom_site_label_3
_geom_torsion_atom_site_label_4
_geom_torsion
O1 C1 C2 C3 178.90(8)
C6 C1 C2 C3 0.93(12)
C1 C2 C3 N1 -176.05(8)
C1 C2 C3 C4 1.17(12)
N1 C3 C4 C5 -157.43(7)
C2 C3 C4 C5 25.06(11)
C3 C4 C5 C7 -168.72(7)
C3 C4 C5 C6 -49.78(9)
C3 C4 C5 C8 70.86(9)
O1 C1 C6 C5 152.80(8)
C2 C1 C6 C5 -29.16(11)
C7 C5 C6 C1 170.28(7)
C4 C5 C6 C1 51.84(9)
C8 C5 C6 C1 -69.18(9)
C15 C10 C11 C12 0.66(12)
N1 C10 C11 C12 178.82(7)
C10 C11 C12 C13 0.27(13)
C11 C12 C13 C14 -0.70(15)
C12 C13 C14 C15 0.19(16)
C11 C10 C15 C14 -1.17(13)
N1 C10 C15 C14 -179.28(8)
C13 C14 C15 C10 0.74(15)
C2 C3 N1 C10 2.19(14)
C4 C3 N1 C10 -175.20(7)
C15 C10 N1 C3 -54.91(12)
C11 C10 N1 C3 126.96(9)
